data_7706405
loop_
_publ_author_name
'Gupta, Priyanka'
'Siewert, Jan-Erik'
'Wellnitz, Tim'
'Fischer, Malte'
'Baumann, Wolgang'
'Beweries, Torsten'
'Hering-Junghans, Christian'

_publ_section_title
;
 Reactivity of phospha-Wittig reagents towards NHCs and NHOs.
;
_journal_issue 5
_journal_name_full 'Dalton transactions (Cambridge, England : 2003)'
_journal_page_first 1838
_journal_page_last 1844
_journal_paper_doi 10.1039/d1dt00071c
_journal_volume 50
_journal_year 2021
_chemical_formula_moiety '2 (C41 H57 N2 P), C6 H14'
_chemical_formula_sum 'C88 H128 N4 P2'
_chemical_formula_weight 1303.88
_space_group_crystal_system triclinic
_space_group_IT_number 2
_space_group_name_Hall '-P 1'
_space_group_name_H-M_alt 'P -1'
_atom_sites_solution_hydrogens geom
_audit_creation_method SHELXL-2014/7
_audit_update_record
;
2020-11-27 deposited with the CCDC.	2021-01-13 downloaded from the CCDC.
;
_cell_angle_alpha 86.6392(22)
_cell_angle_beta 87.4849(22)
_cell_angle_gamma 84.6245(21)
_cell_formula_units_Z 2
_cell_length_a 9.8045(4)
_cell_length_b 17.1656(8)
_cell_length_c 24.3050(11)
_cell_measurement_reflns_used 9823
_cell_measurement_temperature 150(2)
_cell_measurement_theta_max 66.68
_cell_measurement_theta_min 2.59
_cell_volume 4062.5(3)
_computing_cell_refinement 'SAINT (Bruker, 2013)'
_computing_data_collection 'APEX2 (Bruker, 2014)'
_computing_data_reduction SAINT
_computing_molecular_graphics 'ORTEP-3v2.01 (Farrugia, 1997)'
_computing_publication_material 'SHELXL-2014/7 (Sheldrick, 2014)'
_computing_structure_refinement 'SHELXL-2014/7 (Sheldrick, 2014)'
_computing_structure_solution 'SHELXS-97 (Sheldrick, 1997)'
_diffrn_ambient_temperature 150(2)
_diffrn_measured_fraction_theta_full 0.995
_diffrn_measured_fraction_theta_max 0.995
_diffrn_measurement_device_type 'Bruker APEX-II CCD'
_diffrn_measurement_method '\f and \w scans'
_diffrn_radiation_monochromator multilayer
_diffrn_radiation_source microfocus
_diffrn_radiation_type CuK\a
_diffrn_radiation_wavelength 1.54178
_diffrn_reflns_av_R_equivalents 0.0427
_diffrn_reflns_av_unetI/netI 0.0308
_diffrn_reflns_Laue_measured_fraction_full 0.995
_diffrn_reflns_Laue_measured_fraction_max 0.995
_diffrn_reflns_limit_h_max 11
_diffrn_reflns_limit_h_min -11
_diffrn_reflns_limit_k_max 20
_diffrn_reflns_limit_k_min -20
_diffrn_reflns_limit_l_max 28
_diffrn_reflns_limit_l_min -28
_diffrn_reflns_number 71311
_diffrn_reflns_point_group_measured_fraction_full 0.995
_diffrn_reflns_point_group_measured_fraction_max 0.995
_diffrn_reflns_theta_full 66.761
_diffrn_reflns_theta_max 66.761
_diffrn_reflns_theta_min 1.822
_exptl_absorpt_coefficient_mu 0.810
_exptl_absorpt_correction_T_max 0.948
_exptl_absorpt_correction_T_min 0.873
_exptl_absorpt_correction_type multi-scan
_exptl_absorpt_process_details 'SADABS 2014/5'
_exptl_crystal_colour yellow
_exptl_crystal_density_diffrn 1.066
_exptl_crystal_description plate
_exptl_crystal_F_000 1428
_exptl_crystal_size_max 0.240
_exptl_crystal_size_mid 0.090
_exptl_crystal_size_min 0.030
_refine_diff_density_max 0.374
_refine_diff_density_min -0.239
_refine_diff_density_rms 0.040
_refine_ls_extinction_method none
_refine_ls_goodness_of_fit_ref 1.025
_refine_ls_hydrogen_treatment constr
_refine_ls_matrix_type full
_refine_ls_number_parameters 924
_refine_ls_number_reflns 14362
_refine_ls_number_restraints 14
_refine_ls_restrained_S_all 1.026
_refine_ls_R_factor_all 0.0595
_refine_ls_R_factor_gt 0.0502
_refine_ls_shift/su_max 0.001
_refine_ls_shift/su_mean 0.000
_refine_ls_structure_factor_coef Fsqd
_refine_ls_weighting_details 'w=1/[\s^2^(Fo^2^)+(0.0821P)^2^+1.0853P] where P=(Fo^2^+2Fc^2^)/3'
_refine_ls_weighting_scheme calc
_refine_ls_wR_factor_gt 0.1363
_refine_ls_wR_factor_ref 0.1454
_reflns_Friedel_coverage 0.000
_reflns_number_gt 11989
_reflns_number_total 14362
_reflns_threshold_expression 'I > 2\s(I)'
_cod_data_source_file d1dt00071c2.cif
_cod_data_source_block ax1935_MesStarP_MeIMes_cmp8
_cod_depositor_comments 'Adding full bibliography for 7706402--7706412.cif.'
_cod_database_code 7706405
_shelx_shelxl_version_number 2014/7
_shelx_space_group_comment
;
The symmetry employed for this shelxl refinement is uniquely defined
by the following loop, which should always be used as a source of
symmetry information in preference to the above space-group names.
They are only intended as comments.
;
_shelx_estimated_absorpt_t_min 0.829
_shelx_estimated_absorpt_t_max 0.976

loop_
_space_group_symop_operation_xyz
'x, y, z'
'-x, -y, -z'

loop_
_atom_site_label
_atom_site_type_symbol
_atom_site_fract_x
_atom_site_fract_y
_atom_site_fract_z
_atom_site_U_iso_or_equiv
_atom_site_adp_type
_atom_site_occupancy
_atom_site_site_symmetry_order
_atom_site_calc_flag
_atom_site_refinement_flags_posn
_atom_site_refinement_flags_adp
_atom_site_refinement_flags_occupancy
_atom_site_disorder_assembly
_atom_site_disorder_group
P1 P 0.59092(5) 0.64722(3) 0.72256(2) 0.04221(12) Uani 1 1 d . . . . .
N1 N 0.58727(16) 0.76233(9) 0.80676(6) 0.0441(3) Uani 1 1 d . . . . .
N2 N 0.52989(15) 0.80580(9) 0.72387(6) 0.0417(3) Uani 1 1 d . . . . .
C1 C 0.70003(17) 0.57773(10) 0.76787(7) 0.0386(4) Uani 1 1 d . . . . .
C2 C 0.64357(17) 0.51806(11) 0.80250(7) 0.0385(4) Uani 1 1 d . . . . .
C3 C 0.72299(17) 0.47973(11) 0.84387(7) 0.0397(4) Uani 1 1 d . . . . .
H3 H 0.6822 0.4433 0.8689 0.048 Uiso 1 1 calc R U . . .
C4 C 0.85922(17) 0.49250(11) 0.85011(7) 0.0394(4) Uani 1 1 d . . . . .
C5 C 0.91951(17) 0.53865(11) 0.80864(7) 0.0410(4) Uani 1 1 d . . . . .
H5 H 1.0154 0.5427 0.8091 0.049 Uiso 1 1 calc R U . . .
C6 C 0.84599(17) 0.57929(11) 0.76643(7) 0.0396(4) Uani 1 1 d . . . . .
C7 C 0.50230(18) 0.48687(12) 0.79310(8) 0.0434(4) Uani 1 1 d . . . . .
C8 C 0.4946(2) 0.46870(13) 0.73225(8) 0.0535(5) Uani 1 1 d . . . . .
H8A H 0.4094 0.4449 0.7269 0.080 Uiso 1 1 calc R U . . .
H8B H 0.5732 0.4322 0.7219 0.080 Uiso 1 1 calc R U . . .
H8C H 0.4963 0.5174 0.7091 0.080 Uiso 1 1 calc R U . . .
C9 C 0.3804(2) 0.54270(14) 0.81036(10) 0.0583(5) Uani 1 1 d . . . . .
H9A H 0.2952 0.5191 0.8047 0.087 Uiso 1 1 calc R U . . .
H9B H 0.3816 0.5921 0.7881 0.087 Uiso 1 1 calc R U . . .
H9C H 0.3857 0.5529 0.8494 0.087 Uiso 1 1 calc R U . . .
C10 C 0.4861(2) 0.40856(13) 0.82614(9) 0.0534(5) Uani 1 1 d . . . . .
H10A H 0.4826 0.4172 0.8657 0.080 Uiso 1 1 calc R U . . .
H10B H 0.5643 0.3709 0.8174 0.080 Uiso 1 1 calc R U . . .
H10C H 0.4011 0.3878 0.8164 0.080 Uiso 1 1 calc R U . . .
C11 C 0.94589(18) 0.45180(12) 0.89652(7) 0.0446(4) Uani 1 1 d . . . . .
C12 C 1.0319(2) 0.51053(13) 0.92110(8) 0.0521(5) Uani 1 1 d . . . . .
H12A H 1.0937 0.5315 0.8923 0.078 Uiso 1 1 calc R U . . .
H12B H 1.0860 0.4840 0.9508 0.078 Uiso 1 1 calc R U . . .
H12C H 0.9710 0.5536 0.9358 0.078 Uiso 1 1 calc R U . . .
C13 C 1.0444(2) 0.38626(14) 0.87290(9) 0.0592(5) Uani 1 1 d . . . . .
H13A H 0.9915 0.3470 0.8582 0.089 Uiso 1 1 calc R U . . .
H13B H 1.1020 0.3615 0.9022 0.089 Uiso 1 1 calc R U . . .
H13C H 1.1026 0.4084 0.8433 0.089 Uiso 1 1 calc R U . . .
C14 C 0.8561(2) 0.41683(14) 0.94312(8) 0.0568(5) Uani 1 1 d . . . . .
H14A H 0.7900 0.4580 0.9572 0.085 Uiso 1 1 calc R U . . .
H14B H 0.9141 0.3945 0.9730 0.085 Uiso 1 1 calc R U . . .
H14C H 0.8069 0.3756 0.9290 0.085 Uiso 1 1 calc R U . . .
C15 C 0.93038(18) 0.61421(11) 0.71655(8) 0.0438(4) Uani 1 1 d . . . . .
C16 C 0.9153(2) 0.70379(12) 0.71050(9) 0.0551(5) Uani 1 1 d . . . . .
H16A H 0.9672 0.7212 0.6774 0.083 Uiso 1 1 calc R U . . .
H16B H 0.9508 0.7251 0.7430 0.083 Uiso 1 1 calc R U . . .
H16C H 0.8183 0.7224 0.7072 0.083 Uiso 1 1 calc R U . . .
C17 C 0.8881(2) 0.58020(12) 0.66339(8) 0.0495(4) Uani 1 1 d . . . . .
H17A H 0.7903 0.5947 0.6581 0.074 Uiso 1 1 calc R U . . .
H17B H 0.9054 0.5230 0.6663 0.074 Uiso 1 1 calc R U . . .
H17C H 0.9416 0.6012 0.6319 0.074 Uiso 1 1 calc R U . . .
C18 C 1.0848(2) 0.58901(14) 0.72031(9) 0.0561(5) Uani 1 1 d . . . . .
H18A H 1.1329 0.6060 0.6861 0.084 Uiso 1 1 calc R U . . .
H18B H 1.0990 0.5318 0.7257 0.084 Uiso 1 1 calc R U . . .
H18C H 1.1208 0.6132 0.7515 0.084 Uiso 1 1 calc R U . . .
C19 C 0.57394(17) 0.73754(11) 0.75432(7) 0.0406(4) Uani 1 1 d . . . . .
C20 C 0.5480(2) 0.84371(12) 0.80810(8) 0.0485(4) Uani 1 1 d . . . . .
C21 C 0.51225(19) 0.86997(11) 0.75750(8) 0.0462(4) Uani 1 1 d . . . . .
C22 C 0.5493(3) 0.88529(14) 0.86039(9) 0.0605(5) Uani 1 1 d . . . . .
H22A H 0.5239 0.9414 0.8529 0.091 Uiso 1 1 calc R U . . .
H22B H 0.6414 0.8777 0.8751 0.091 Uiso 1 1 calc R U . . .
H22C H 0.4834 0.8641 0.8874 0.091 Uiso 1 1 calc R U . . .
C23 C 0.4583(2) 0.94963(12) 0.73576(9) 0.0541(5) Uani 1 1 d . . . . .
H23A H 0.4457 0.9851 0.7661 0.081 Uiso 1 1 calc R U . . .
H23B H 0.3702 0.9464 0.7189 0.081 Uiso 1 1 calc R U . . .
H23C H 0.5237 0.9696 0.7080 0.081 Uiso 1 1 calc R U . . .
C24 C 0.58737(19) 0.71419(11) 0.85762(7) 0.0439(4) Uani 1 1 d . . . . .
C25 C 0.70882(19) 0.69651(11) 0.88542(8) 0.0447(4) Uani 1 1 d . . . . .
C26 C 0.7014(2) 0.65688(12) 0.93702(8) 0.0501(4) Uani 1 1 d . . . . .
H26 H 0.7835 0.6438 0.9562 0.060 Uiso 1 1 calc R U . . .
C27 C 0.5788(2) 0.63583(13) 0.96130(8) 0.0536(5) Uani 1 1 d . . . . .
C28 C 0.4598(2) 0.65584(13) 0.93281(8) 0.0532(5) Uani 1 1 d . . . . .
H28 H 0.3749 0.6418 0.9489 0.064 Uiso 1 1 calc R U . . .
C29 C 0.4612(2) 0.69595(12) 0.88133(8) 0.0483(4) Uani 1 1 d . . . . .
C30 C 0.8433(2) 0.72274(13) 0.86294(8) 0.0508(5) Uani 1 1 d . . . . .
H30A H 0.8396 0.7323 0.8229 0.076 Uiso 1 1 calc R U . . .
H30B H 0.9171 0.6819 0.8715 0.076 Uiso 1 1 calc R U . . .
H30C H 0.8609 0.7711 0.8798 0.076 Uiso 1 1 calc R U . . .
C31 C 0.5741(3) 0.59637(18) 1.01839(10) 0.0726(7) Uani 1 1 d . . . . .
H31A H 0.6168 0.5425 1.0171 0.109 Uiso 1 1 calc R U . . .
H31B H 0.4785 0.5956 1.0318 0.109 Uiso 1 1 calc R U . . .
H31C H 0.6239 0.6254 1.0433 0.109 Uiso 1 1 calc R U . . .
C32 C 0.3284(2) 0.72388(14) 0.85456(9) 0.0571(5) Uani 1 1 d . . . . .
H32A H 0.3033 0.7789 0.8622 0.086 Uiso 1 1 calc R U . . .
H32B H 0.2560 0.6920 0.8694 0.086 Uiso 1 1 calc R U . . .
H32C H 0.3396 0.7189 0.8146 0.086 Uiso 1 1 calc R U . . .
C33 C 0.51004(18) 0.81245(10) 0.66545(7) 0.0407(4) Uani 1 1 d . . . . .
C34 C 0.39220(19) 0.78655(11) 0.64509(8) 0.0464(4) Uani 1 1 d . . . . .
C35 C 0.3754(2) 0.79375(12) 0.58876(9) 0.0524(5) Uani 1 1 d . . . . .
H35 H 0.2970 0.7747 0.5745 0.063 Uiso 1 1 calc R U . . .
C36 C 0.4684(2) 0.82762(13) 0.55230(9) 0.0545(5) Uani 1 1 d . . . . .
C37 C 0.5814(2) 0.85513(12) 0.57401(8) 0.0513(5) Uani 1 1 d . . . . .
H37 H 0.6451 0.8797 0.5498 0.062 Uiso 1 1 calc R U . . .
C38 C 0.60509(18) 0.84817(11) 0.62992(8) 0.0436(4) Uani 1 1 d . . . . .
C39 C 0.2848(2) 0.75293(15) 0.68290(10) 0.0624(6) Uani 1 1 d . . . . .
H39A H 0.3177 0.6997 0.6960 0.094 Uiso 1 1 calc R U . . .
H39B H 0.2005 0.7514 0.6629 0.094 Uiso 1 1 calc R U . . .
H39C H 0.2660 0.7858 0.7145 0.094 Uiso 1 1 calc R U . . .
C40 C 0.4483(3) 0.83327(18) 0.49087(10) 0.0773(7) Uani 1 1 d . . . . .
H40A H 0.4491 0.8880 0.4770 0.116 Uiso 1 1 calc R U . . .
H40B H 0.3601 0.8142 0.4834 0.116 Uiso 1 1 calc R U . . .
H40C H 0.5226 0.8013 0.4724 0.116 Uiso 1 1 calc R U . . .
C41 C 0.7318(2) 0.87862(12) 0.65054(9) 0.0514(5) Uani 1 1 d . . . . .
H41A H 0.8135 0.8485 0.6355 0.077 Uiso 1 1 calc R U . . .
H41B H 0.7303 0.8731 0.6909 0.077 Uiso 1 1 calc R U . . .
H41C H 0.7340 0.9340 0.6386 0.077 Uiso 1 1 calc R U . . .
P2 P 0.80875(5) 0.78660(3) 0.37504(2) 0.04414(13) Uani 1 1 d . . . . .
N3 N 1.10548(15) 0.74078(9) 0.37014(6) 0.0419(3) Uani 1 1 d . . . . .
N4 N 0.97678(16) 0.68031(9) 0.43170(7) 0.0461(4) Uani 1 1 d . . . . .
C42 C 0.84441(17) 0.86758(11) 0.32347(8) 0.0406(4) Uani 1 1 d . . . . .
C43 C 0.88441(17) 0.94031(11) 0.33997(8) 0.0413(4) Uani 1 1 d . . . . .
C44 C 0.93181(18) 0.99333(11) 0.29906(8) 0.0435(4) Uani 1 1 d . . . . .
H44 H 0.9644 1.0402 0.3101 0.052 Uiso 1 1 calc R U . . .
C45 C 0.93324(18) 0.98056(11) 0.24336(8) 0.0439(4) Uani 1 1 d . . . . .
C46 C 0.87185(18) 0.91588(12) 0.22819(8) 0.0452(4) Uani 1 1 d . . . . .
H46 H 0.8630 0.9090 0.1901 0.054 Uiso 1 1 calc R U . . .
C47 C 0.82255(18) 0.86058(11) 0.26644(8) 0.0423(4) Uani 1 1 d . . . . .
C48 C 0.8621(2) 0.96941(11) 0.39942(8) 0.0457(4) Uani 1 1 d . . . . .
C49 C 0.9452(3) 0.92198(14) 0.44412(9) 0.0645(6) Uani 1 1 d . . . . .
H49A H 0.9169 0.9415 0.4803 0.097 Uiso 1 1 calc R U . . .
H49B H 1.0430 0.9275 0.4369 0.097 Uiso 1 1 calc R U . . .
H49C H 0.9286 0.8666 0.4437 0.097 Uiso 1 1 calc R U . . .
C50 C 0.7080(2) 0.97017(13) 0.41494(9) 0.0572(5) Uani 1 1 d . . . . .
H50A H 0.6801 0.9169 0.4146 0.086 Uiso 1 1 calc R U . . .
H50B H 0.6555 1.0044 0.3882 0.086 Uiso 1 1 calc R U . . .
H50C H 0.6903 0.9898 0.4519 0.086 Uiso 1 1 calc R U . . .
C51 C 0.8976(2) 1.05411(13) 0.40294(9) 0.0560(5) Uani 1 1 d . . . . .
H51A H 0.8731 1.0717 0.4400 0.084 Uiso 1 1 calc R U . . .
H51B H 0.8462 1.0881 0.3757 0.084 Uiso 1 1 calc R U . . .
H51C H 0.9961 1.0566 0.3953 0.084 Uiso 1 1 calc R U . . .
C52A C 0.9896(10) 1.0368(6) 0.2003(4) 0.0466(17) Uani 0.798(4) 1 d . . P A 1
C53A C 0.8753(5) 1.0988(3) 0.1826(2) 0.121(3) Uani 0.798(4) 1 d . . P A 1
H53A H 0.9119 1.1355 0.1546 0.181 Uiso 0.798(4) 1 calc R U P A 1
H53B H 0.8013 1.0733 0.1672 0.181 Uiso 0.798(4) 1 calc R U P A 1
H53C H 0.8394 1.1275 0.2147 0.181 Uiso 0.798(4) 1 calc R U P A 1
C54A C 1.1073(5) 1.0790(3) 0.22247(16) 0.0843(12) Uani 0.798(4) 1 d . . P A 1
H54A H 1.1414 1.1150 0.1934 0.126 Uiso 0.798(4) 1 calc R U P A 1
H54B H 1.0729 1.1085 0.2543 0.126 Uiso 0.798(4) 1 calc R U P A 1
H54C H 1.1819 1.0400 0.2336 0.126 Uiso 0.798(4) 1 calc R U P A 1
C55A C 1.0524(4) 0.9982(2) 0.14948(14) 0.0756(10) Uani 0.798(4) 1 d . . P A 1
H55A H 1.0868 1.0382 0.1234 0.113 Uiso 0.798(4) 1 calc R U P A 1
H55B H 1.1284 0.9598 0.1601 0.113 Uiso 0.798(4) 1 calc R U P A 1
H55C H 0.9827 0.9717 0.1321 0.113 Uiso 0.798(4) 1 calc R U P A 1
C52B C 0.971(4) 1.056(2) 0.1987(15) 0.053(10) Uani 0.202(4) 1 d . . P A 2
C53B C 0.915(2) 1.1266(13) 0.2204(10) 0.121(3) Uani 0.202(4) 1 d . . P A 2
H53D H 0.9471 1.1298 0.2578 0.181 Uiso 0.202(4) 1 calc R U P A 2
H53E H 0.9446 1.1708 0.1970 0.181 Uiso 0.202(4) 1 calc R U P A 2
H53F H 0.8149 1.1284 0.2216 0.181 Uiso 0.202(4) 1 calc R U P A 2
C54B C 0.9452(19) 1.0312(10) 0.1433(6) 0.0843(12) Uani 0.202(4) 1 d . . P A 2
H54D H 0.9951 0.9800 0.1376 0.126 Uiso 0.202(4) 1 calc R U P A 2
H54E H 0.8467 1.0275 0.1401 0.126 Uiso 0.202(4) 1 calc R U P A 2
H54F H 0.9765 1.0698 0.1154 0.126 Uiso 0.202(4) 1 calc R U P A 2
C55B C 1.1301(17) 1.0483(10) 0.2015(7) 0.0756(10) Uani 0.202(4) 1 d . . P A 2
H55D H 1.1679 0.9989 0.1863 0.113 Uiso 0.202(4) 1 calc R U P A 2
H55E H 1.1669 1.0923 0.1800 0.113 Uiso 0.202(4) 1 calc R U P A 2
H55F H 1.1557 1.0492 0.2400 0.113 Uiso 0.202(4) 1 calc R U P A 2
C56 C 0.7352(2) 0.79879(12) 0.24439(8) 0.0500(5) Uani 1 1 d . . . . .
C57 C 0.5943(2) 0.80344(14) 0.27526(10) 0.0603(5) Uani 1 1 d . . . . .
H57A H 0.5362 0.7676 0.2596 0.090 Uiso 1 1 calc R U . . .
H57B H 0.5507 0.8571 0.2714 0.090 Uiso 1 1 calc R U . . .
H57C H 0.6064 0.7885 0.3144 0.090 Uiso 1 1 calc R U . . .
C58 C 0.7061(3) 0.81606(17) 0.18277(10) 0.0715(7) Uani 1 1 d . . . . .
H58A H 0.7922 0.8093 0.1608 0.107 Uiso 1 1 calc R U . . .
H58B H 0.6650 0.8700 0.1771 0.107 Uiso 1 1 calc R U . . .
H58C H 0.6428 0.7798 0.1713 0.107 Uiso 1 1 calc R U . . .
C59 C 0.8048(2) 0.71523(13) 0.24944(10) 0.0564(5) Uani 1 1 d . . . . .
H59A H 0.8210 0.7004 0.2883 0.085 Uiso 1 1 calc R U . . .
H59B H 0.8924 0.7127 0.2283 0.085 Uiso 1 1 calc R U . . .
H59C H 0.7454 0.6791 0.2349 0.085 Uiso 1 1 calc R U . . .
C60 C 0.97016(18) 0.73757(10) 0.38919(7) 0.0408(4) Uani 1 1 d . . . . .
C61 C 1.1916(2) 0.68559(12) 0.40170(8) 0.0491(4) Uani 1 1 d . . . . .
C62 C 1.1129(2) 0.64939(12) 0.43906(8) 0.0505(5) Uani 1 1 d . . . . .
C63 C 1.3434(2) 0.67612(14) 0.38967(10) 0.0588(5) Uani 1 1 d . . . . .
H63A H 1.3872 0.6401 0.4178 0.088 Uiso 1 1 calc R U . . .
H63B H 1.3802 0.7272 0.3900 0.088 Uiso 1 1 calc R U . . .
H63C H 1.3619 0.6548 0.3533 0.088 Uiso 1 1 calc R U . . .
C64 C 1.1466(3) 0.58448(15) 0.48151(11) 0.0698(6) Uani 1 1 d . . . . .
H64A H 1.2461 0.5714 0.4813 0.105 Uiso 1 1 calc R U . . .
H64B H 1.1016 0.5382 0.4730 0.105 Uiso 1 1 calc R U . . .
H64C H 1.1142 0.6013 0.5180 0.105 Uiso 1 1 calc R U . . .
C65 C 1.15014(17) 0.76390(11) 0.31465(8) 0.0422(4) Uani 1 1 d . . . . .
C66 C 1.14820(18) 0.70931(12) 0.27435(8) 0.0462(4) Uani 1 1 d . . . . .
C67 C 1.19595(19) 0.72929(14) 0.22126(9) 0.0529(5) Uani 1 1 d . . . . .
H67 H 1.1928 0.6930 0.1934 0.063 Uiso 1 1 calc R U . . .
C68 C 1.2481(2) 0.80050(14) 0.20767(9) 0.0562(5) Uani 1 1 d . . . . .
C69 C 1.25467(19) 0.85142(13) 0.24939(9) 0.0533(5) Uani 1 1 d . . . . .
H69 H 1.2919 0.9000 0.2409 0.064 Uiso 1 1 calc R U . . .
C70 C 1.20890(18) 0.83422(11) 0.30330(8) 0.0460(4) Uani 1 1 d . . . . .
C71 C 1.1068(2) 0.62795(12) 0.28825(9) 0.0537(5) Uani 1 1 d . . . . .
H71A H 1.1818 0.5963 0.3066 0.081 Uiso 1 1 calc R U . . .
H71B H 1.0869 0.6038 0.2543 0.081 Uiso 1 1 calc R U . . .
H71C H 1.0248 0.6308 0.3129 0.081 Uiso 1 1 calc R U . . .
C72 C 1.3014(3) 0.81926(19) 0.14963(11) 0.0778(7) Uani 1 1 d . . . . .
H72A H 1.3660 0.7759 0.1377 0.117 Uiso 1 1 calc R U . . .
H72B H 1.3482 0.8674 0.1487 0.117 Uiso 1 1 calc R U . . .
H72C H 1.2246 0.8267 0.1248 0.117 Uiso 1 1 calc R U . . .
C73 C 1.2335(2) 0.88762(12) 0.34779(10) 0.0548(5) Uani 1 1 d . . . . .
H73A H 1.3310 0.8962 0.3472 0.082 Uiso 1 1 calc R U . . .
H73B H 1.2066 0.8636 0.3837 0.082 Uiso 1 1 calc R U . . .
H73C H 1.1789 0.9379 0.3415 0.082 Uiso 1 1 calc R U . . .
C74 C 0.8608(2) 0.66031(11) 0.46619(8) 0.0453(4) Uani 1 1 d . . . . .
C75 C 0.8391(2) 0.69187(11) 0.51744(8) 0.0472(4) Uani 1 1 d . . . . .
C76 C 0.7264(2) 0.67159(12) 0.55033(8) 0.0497(4) Uani 1 1 d . . . . .
H76 H 0.7108 0.6928 0.5855 0.060 Uiso 1 1 calc R U . . .
C77 C 0.6362(2) 0.62117(11) 0.53288(8) 0.0480(4) Uani 1 1 d . . . . .
C78 C 0.6610(2) 0.59080(11) 0.48147(8) 0.0478(4) Uani 1 1 d . . . . .
H78 H 0.5996 0.5566 0.4691 0.057 Uiso 1 1 calc R U . . .
C79 C 0.7726(2) 0.60861(11) 0.44736(8) 0.0465(4) Uani 1 1 d . . . . .
C80 C 0.9344(2) 0.74662(14) 0.53846(9) 0.0586(5) Uani 1 1 d . . . . .
H80A H 0.8855 0.7987 0.5418 0.088 Uiso 1 1 calc R U . . .
H80B H 1.0133 0.7503 0.5126 0.088 Uiso 1 1 calc R U . . .
H80C H 0.9662 0.7264 0.5747 0.088 Uiso 1 1 calc R U . . .
C81 C 0.5171(2) 0.59761(14) 0.56982(9) 0.0603(5) Uani 1 1 d . . . . .
H81A H 0.5106 0.6280 0.6029 0.090 Uiso 1 1 calc R U . . .
H81B H 0.5315 0.5416 0.5806 0.090 Uiso 1 1 calc R U . . .
H81C H 0.4319 0.6079 0.5499 0.090 Uiso 1 1 calc R U . . .
C82 C 0.7979(3) 0.57214(13) 0.39271(9) 0.0594(5) Uani 1 1 d . . . . .
H82A H 0.7404 0.5287 0.3910 0.089 Uiso 1 1 calc R U . . .
H82B H 0.8947 0.5524 0.3886 0.089 Uiso 1 1 calc R U . . .
H82C H 0.7752 0.6115 0.3629 0.089 Uiso 1 1 calc R U . . .
C90A C 0.5840(11) 0.8563(7) 0.0265(3) 0.198(4) Uani 0.798(4) 1 d D . P A 1
H90A H 0.5841 0.8178 -0.0017 0.298 Uiso 0.798(4) 1 calc R U P A 1
H90B H 0.5065 0.8962 0.0214 0.298 Uiso 0.798(4) 1 calc R U P A 1
H90C H 0.5754 0.8299 0.0632 0.298 Uiso 0.798(4) 1 calc R U P A 1
C91A C 0.7197(12) 0.8960(8) 0.0213(5) 0.191(4) Uani 0.798(4) 1 d D . P A 1
H91A H 0.7165 0.9352 -0.0103 0.229 Uiso 0.798(4) 1 calc R U P A 1
H91B H 0.7318 0.9235 0.0552 0.229 Uiso 0.798(4) 1 calc R U P A 1
C92A C 0.8358(9) 0.8365(4) 0.0128(2) 0.144(3) Uani 0.798(4) 1 d D . P A 1
H92A H 0.8217 0.8086 -0.0207 0.173 Uiso 0.798(4) 1 calc R U P A 1
H92B H 0.8381 0.7977 0.0446 0.173 Uiso 0.798(4) 1 calc R U P A 1
C93A C 0.9743(8) 0.8721(4) 0.0066(2) 0.132(2) Uani 0.798(4) 1 d D . P A 1
H93A H 0.9688 0.9128 -0.0241 0.159 Uiso 0.798(4) 1 calc R U P A 1
H93B H 0.9880 0.8987 0.0407 0.159 Uiso 0.798(4) 1 calc R U P A 1
C94A C 1.1003(10) 0.8153(4) -0.0044(3) 0.156(3) Uani 0.798(4) 1 d D . P A 1
H94A H 1.0899 0.7904 -0.0395 0.188 Uiso 0.798(4) 1 calc R U P A 1
H94B H 1.1054 0.7734 0.0254 0.188 Uiso 0.798(4) 1 calc R U P A 1
C95A C 1.2361(15) 0.8552(9) -0.0079(6) 0.259(8) Uani 0.798(4) 1 d D . P A 1
H95A H 1.2481 0.8810 -0.0446 0.389 Uiso 0.798(4) 1 calc R U P A 1
H95B H 1.3132 0.8156 -0.0013 0.389 Uiso 0.798(4) 1 calc R U P A 1
H95C H 1.2329 0.8943 0.0201 0.389 Uiso 0.798(4) 1 calc R U P A 1
C90B C 1.2273(15) 0.8418(10) -0.0125(8) 0.065(4) Uiso 0.202(4) 1 d D U P A 2
H90D H 1.2911 0.8827 -0.0165 0.097 Uiso 0.202(4) 1 calc R U P A 2
H90E H 1.2632 0.7998 0.0134 0.097 Uiso 0.202(4) 1 calc R U P A 2
H90F H 1.2171 0.8205 -0.0485 0.097 Uiso 0.202(4) 1 calc R U P A 2
C91B C 1.091(2) 0.8763(17) 0.0090(12) 0.143(9) Uiso 0.202(4) 1 d D U P A 2
H91C H 1.1060 0.8996 0.0442 0.171 Uiso 0.202(4) 1 calc R U P A 2
H91D H 1.0601 0.9202 -0.0172 0.171 Uiso 0.202(4) 1 calc R U P A 2
C92B C 0.975(2) 0.8283(18) 0.0189(17) 0.172(13) Uiso 0.202(4) 1 d D U P A 2
H92C H 0.9837 0.7983 0.0548 0.206 Uiso 0.202(4) 1 calc R U P A 2
H92D H 0.9743 0.7907 -0.0104 0.206 Uiso 0.202(4) 1 calc R U P A 2
C93B C 0.839(2) 0.8840(15) 0.0192(11) 0.106(6) Uiso 0.202(4) 1 d D U P A 2
H93C H 0.8431 0.9168 0.0511 0.127 Uiso 0.202(4) 1 calc R U P A 2
H93D H 0.8459 0.9196 -0.0142 0.127 Uiso 0.202(4) 1 calc R U P A 2
C94B C 0.695(3) 0.858(2) 0.021(3) 0.18(2) Uiso 0.202(4) 1 d D U P A 2
H94C H 0.6908 0.8137 0.0488 0.221 Uiso 0.202(4) 1 calc R U P A 2
H94D H 0.6783 0.8384 -0.0153 0.221 Uiso 0.202(4) 1 calc R U P A 2
C95B C 0.575(3) 0.9230(18) 0.0354(13) 0.145(10) Uiso 0.202(4) 1 d D U P A 2
H95D H 0.4868 0.9004 0.0356 0.217 Uiso 0.202(4) 1 calc R U P A 2
H95E H 0.5882 0.9420 0.0719 0.217 Uiso 0.202(4) 1 calc R U P A 2
H95F H 0.5756 0.9668 0.0077 0.217 Uiso 0.202(4) 1 calc R U P A 2

loop_
_atom_site_aniso_label
_atom_site_aniso_U_11
_atom_site_aniso_U_22
_atom_site_aniso_U_33
_atom_site_aniso_U_23
_atom_site_aniso_U_13
_atom_site_aniso_U_12
P1 0.0417(2) 0.0432(3) 0.0428(2) -0.00025(18) -0.00836(18) -0.00773(19)
N1 0.0463(8) 0.0452(8) 0.0416(8) 0.0004(6) -0.0015(6) -0.0097(7)
N2 0.0399(8) 0.0427(8) 0.0431(8) 0.0021(6) -0.0018(6) -0.0097(6)
C1 0.0357(8) 0.0429(9) 0.0391(9) -0.0027(7) -0.0052(7) -0.0108(7)
C2 0.0326(8) 0.0460(10) 0.0385(9) -0.0026(7) -0.0030(7) -0.0106(7)
C3 0.0374(9) 0.0449(9) 0.0386(9) 0.0002(7) -0.0024(7) -0.0144(7)
C4 0.0367(9) 0.0434(9) 0.0400(9) -0.0037(7) -0.0062(7) -0.0108(7)
C5 0.0325(8) 0.0456(10) 0.0475(10) -0.0036(7) -0.0051(7) -0.0146(7)
C6 0.0358(9) 0.0415(9) 0.0439(9) -0.0027(7) -0.0027(7) -0.0148(7)
C7 0.0344(9) 0.0530(11) 0.0451(10) 0.0013(8) -0.0055(7) -0.0170(8)
C8 0.0529(11) 0.0621(13) 0.0503(11) -0.0006(9) -0.0107(9) -0.0279(10)
C9 0.0351(10) 0.0702(14) 0.0717(14) -0.0055(11) -0.0029(9) -0.0138(9)
C10 0.0433(10) 0.0641(13) 0.0565(11) 0.0076(9) -0.0098(8) -0.0274(9)
C11 0.0396(9) 0.0529(11) 0.0432(9) -0.0012(8) -0.0098(7) -0.0115(8)
C12 0.0475(10) 0.0628(13) 0.0489(11) -0.0034(9) -0.0144(8) -0.0144(9)
C13 0.0568(12) 0.0621(13) 0.0594(12) -0.0068(10) -0.0187(10) 0.0009(10)
C14 0.0553(12) 0.0686(14) 0.0482(11) 0.0123(10) -0.0153(9) -0.0182(10)
C15 0.0387(9) 0.0456(10) 0.0480(10) 0.0026(8) 0.0004(7) -0.0128(7)
C16 0.0548(12) 0.0484(11) 0.0627(12) 0.0041(9) 0.0099(9) -0.0175(9)
C17 0.0491(11) 0.0528(11) 0.0468(10) -0.0005(8) 0.0031(8) -0.0096(9)
C18 0.0413(10) 0.0658(13) 0.0619(12) 0.0099(10) 0.0020(9) -0.0183(9)
C19 0.0331(8) 0.0460(10) 0.0439(9) 0.0029(7) -0.0015(7) -0.0128(7)
C20 0.0520(11) 0.0443(10) 0.0501(11) -0.0021(8) 0.0014(8) -0.0109(8)
C21 0.0458(10) 0.0437(10) 0.0498(10) -0.0002(8) 0.0026(8) -0.0113(8)
C22 0.0778(15) 0.0534(12) 0.0513(12) -0.0066(9) 0.0004(10) -0.0110(11)
C23 0.0617(12) 0.0436(11) 0.0564(12) 0.0024(9) 0.0020(9) -0.0080(9)
C24 0.0480(10) 0.0440(10) 0.0405(9) -0.0022(7) -0.0015(7) -0.0091(8)
C25 0.0467(10) 0.0464(10) 0.0427(9) -0.0050(8) -0.0015(8) -0.0113(8)
C26 0.0489(11) 0.0567(12) 0.0458(10) -0.0029(8) -0.0061(8) -0.0092(9)
C27 0.0575(12) 0.0600(12) 0.0429(10) 0.0035(9) 0.0007(9) -0.0086(9)
C28 0.0480(11) 0.0623(13) 0.0493(11) 0.0026(9) 0.0047(8) -0.0117(9)
C29 0.0456(10) 0.0515(11) 0.0483(10) -0.0010(8) -0.0005(8) -0.0084(8)
C30 0.0498(11) 0.0541(11) 0.0511(11) -0.0034(9) -0.0034(8) -0.0180(9)
C31 0.0704(15) 0.0955(19) 0.0505(12) 0.0150(12) -0.0004(11) -0.0133(13)
C32 0.0474(11) 0.0635(13) 0.0600(12) 0.0036(10) -0.0018(9) -0.0071(9)
C33 0.0387(9) 0.0385(9) 0.0455(9) 0.0031(7) -0.0027(7) -0.0093(7)
C34 0.0387(9) 0.0431(10) 0.0584(11) 0.0061(8) -0.0070(8) -0.0121(7)
C35 0.0497(11) 0.0470(11) 0.0628(12) -0.0018(9) -0.0157(9) -0.0101(9)
C36 0.0605(12) 0.0534(12) 0.0499(11) -0.0003(9) -0.0072(9) -0.0060(9)
C37 0.0531(11) 0.0519(11) 0.0484(11) 0.0050(8) 0.0046(8) -0.0105(9)
C38 0.0402(9) 0.0405(9) 0.0510(10) 0.0019(8) -0.0007(8) -0.0114(7)
C39 0.0391(10) 0.0688(14) 0.0803(15) 0.0207(12) -0.0100(10) -0.0216(10)
C40 0.0901(19) 0.0908(19) 0.0520(13) -0.0034(12) -0.0140(12) -0.0090(15)
C41 0.0448(10) 0.0509(11) 0.0606(12) 0.0031(9) -0.0003(9) -0.0197(8)
P2 0.0370(2) 0.0429(3) 0.0526(3) 0.0069(2) -0.00311(19) -0.00928(18)
N3 0.0378(8) 0.0409(8) 0.0482(8) -0.0010(6) -0.0077(6) -0.0078(6)
N4 0.0462(8) 0.0439(8) 0.0485(9) 0.0040(7) -0.0076(7) -0.0072(7)
C42 0.0322(8) 0.0413(9) 0.0486(10) 0.0034(7) -0.0039(7) -0.0080(7)
C43 0.0325(8) 0.0451(10) 0.0469(10) 0.0016(8) -0.0051(7) -0.0073(7)
C44 0.0410(9) 0.0416(9) 0.0493(10) 0.0005(8) -0.0064(7) -0.0110(7)
C45 0.0388(9) 0.0459(10) 0.0473(10) 0.0037(8) -0.0045(7) -0.0085(8)
C46 0.0404(9) 0.0525(11) 0.0437(10) -0.0006(8) -0.0074(7) -0.0081(8)
C47 0.0353(9) 0.0433(10) 0.0493(10) -0.0001(8) -0.0065(7) -0.0081(7)
C48 0.0478(10) 0.0444(10) 0.0456(10) 0.0001(8) -0.0039(8) -0.0082(8)
C49 0.0828(16) 0.0617(14) 0.0483(11) -0.0052(10) -0.0144(11) 0.0034(12)
C50 0.0545(12) 0.0557(12) 0.0622(13) -0.0066(10) 0.0073(10) -0.0118(9)
C51 0.0632(13) 0.0530(12) 0.0545(11) -0.0067(9) -0.0034(9) -0.0162(10)
C52A 0.0477(19) 0.040(4) 0.052(2) 0.009(2) -0.0083(15) -0.007(3)
C53A 0.083(3) 0.127(4) 0.128(4) 0.094(4) 0.037(3) 0.036(3)
C54A 0.104(3) 0.091(3) 0.066(2) 0.0167(18) -0.0086(19) -0.060(2)
C55A 0.084(2) 0.078(2) 0.0650(18) 0.0049(15) 0.0187(16) -0.0239(17)
C52B 0.08(2) 0.033(15) 0.042(8) 0.021(8) 0.015(10) -0.013(12)
C53B 0.083(3) 0.127(4) 0.128(4) 0.094(4) 0.037(3) 0.036(3)
C54B 0.104(3) 0.091(3) 0.066(2) 0.0167(18) -0.0086(19) -0.060(2)
C55B 0.084(2) 0.078(2) 0.0650(18) 0.0049(15) 0.0187(16) -0.0239(17)
C56 0.0443(10) 0.0538(11) 0.0551(11) -0.0006(9) -0.0129(8) -0.0173(8)
C57 0.0382(10) 0.0644(13) 0.0811(15) -0.0039(11) -0.0138(10) -0.0148(9)
C58 0.0769(16) 0.0804(17) 0.0643(14) -0.0007(12) -0.0273(12) -0.0339(13)
C59 0.0503(11) 0.0535(12) 0.0691(13) -0.0117(10) -0.0090(10) -0.0163(9)
C60 0.0427(9) 0.0376(9) 0.0438(9) -0.0015(7) -0.0069(7) -0.0110(7)
C61 0.0437(10) 0.0466(10) 0.0575(11) -0.0020(8) -0.0121(8) -0.0027(8)
C62 0.0496(11) 0.0471(11) 0.0547(11) 0.0022(9) -0.0126(9) -0.0018(8)
C63 0.0450(11) 0.0639(13) 0.0680(13) -0.0023(10) -0.0147(9) -0.0014(9)
C64 0.0641(14) 0.0673(15) 0.0746(15) 0.0200(12) -0.0136(12) 0.0028(11)
C65 0.0326(8) 0.0455(10) 0.0494(10) -0.0004(8) -0.0060(7) -0.0076(7)
C66 0.0343(9) 0.0525(11) 0.0536(11) -0.0068(8) -0.0069(8) -0.0083(8)
C67 0.0391(10) 0.0671(13) 0.0536(11) -0.0082(9) -0.0060(8) -0.0063(9)
C68 0.0362(10) 0.0748(14) 0.0560(12) 0.0045(10) -0.0022(8) -0.0026(9)
C69 0.0330(9) 0.0547(12) 0.0715(13) 0.0121(10) -0.0023(9) -0.0097(8)
C70 0.0302(8) 0.0465(10) 0.0621(12) -0.0009(8) -0.0078(8) -0.0065(7)
C71 0.0509(11) 0.0500(11) 0.0631(12) -0.0116(9) -0.0062(9) -0.0126(9)
C72 0.0629(15) 0.101(2) 0.0656(15) 0.0129(14) 0.0084(12) -0.0050(14)
C73 0.0434(10) 0.0467(11) 0.0770(14) -0.0050(10) -0.0090(9) -0.0136(8)
C74 0.0497(10) 0.0388(9) 0.0472(10) 0.0060(8) -0.0073(8) -0.0065(8)
C75 0.0540(11) 0.0440(10) 0.0447(10) 0.0043(8) -0.0112(8) -0.0094(8)
C76 0.0590(12) 0.0481(11) 0.0429(10) -0.0006(8) -0.0068(8) -0.0081(9)
C77 0.0521(11) 0.0433(10) 0.0487(10) 0.0022(8) -0.0059(8) -0.0062(8)
C78 0.0516(11) 0.0403(10) 0.0531(11) -0.0001(8) -0.0092(8) -0.0105(8)
C79 0.0550(11) 0.0377(9) 0.0473(10) 0.0015(8) -0.0073(8) -0.0071(8)
C80 0.0697(14) 0.0597(13) 0.0500(11) 0.0008(9) -0.0125(10) -0.0224(11)
C81 0.0634(13) 0.0616(13) 0.0584(12) -0.0068(10) 0.0034(10) -0.0199(10)
C82 0.0743(14) 0.0498(12) 0.0570(12) -0.0084(9) 0.0028(10) -0.0199(10)
C90A 0.207(10) 0.268(14) 0.117(5) 0.002(7) 0.019(6) -0.025(9)
C91A 0.229(12) 0.205(12) 0.134(7) -0.006(7) 0.032(7) -0.012(10)
C92A 0.226(9) 0.119(5) 0.093(4) -0.015(3) -0.020(4) -0.033(5)
C93A 0.208(8) 0.114(5) 0.081(3) 0.001(3) -0.016(4) -0.040(5)
C94A 0.248(10) 0.097(4) 0.128(5) -0.004(3) -0.024(5) -0.034(5)
C95A 0.315(16) 0.304(18) 0.172(9) -0.021(10) 0.028(9) -0.107(14)

loop_
_atom_type_symbol
_atom_type_description
_atom_type_scat_dispersion_real
_atom_type_scat_dispersion_imag
_atom_type_scat_source
C C 0.0181 0.0091 'International Tables Vol C Tables 4.2.6.8 and 6.1.1.4'
H H 0.0000 0.0000 'International Tables Vol C Tables 4.2.6.8 and 6.1.1.4'
N N 0.0311 0.0180 'International Tables Vol C Tables 4.2.6.8 and 6.1.1.4'
P P 0.2955 0.4335 'International Tables Vol C Tables 4.2.6.8 and 6.1.1.4'

loop_
_geom_angle_atom_site_label_1
_geom_angle_atom_site_label_2
_geom_angle_atom_site_label_3
_geom_angle
_geom_angle_site_symmetry_1
_geom_angle_site_symmetry_3
_geom_angle_publ_flag
C19 P1 C1 106.38(8) . . ?
C19 N1 C20 110.06(15) . . ?
C19 N1 C24 126.53(16) . . ?
C20 N1 C24 119.44(15) . . ?
C19 N2 C21 110.86(15) . . ?
C19 N2 C33 125.87(16) . . ?
C21 N2 C33 123.23(15) . . ?
C2 C1 C6 117.14(16) . . ?
C2 C1 P1 121.84(12) . . ?
C6 C1 P1 120.91(13) . . ?
C3 C2 C1 118.90(15) . . ?
C3 C2 C7 117.38(15) . . ?
C1 C2 C7 123.43(15) . . ?
C4 C3 C2 122.91(16) . . ?
C4 C3 H3 118.5 . . ?
C2 C3 H3 118.5 . . ?
C3 C4 C5 116.44(16) . . ?
C3 C4 C11 122.99(16) . . ?
C5 C4 C11 120.28(15) . . ?
C4 C5 C6 123.19(16) . . ?
C4 C5 H5 118.4 . . ?
C6 C5 H5 118.4 . . ?
C5 C6 C1 118.44(15) . . ?
C5 C6 C15 117.20(15) . . ?
C1 C6 C15 123.84(15) . . ?
C9 C7 C8 110.44(17) . . ?
C9 C7 C10 106.30(16) . . ?
C8 C7 C10 105.49(16) . . ?
C9 C7 C2 113.39(16) . . ?
C8 C7 C2 109.36(14) . . ?
C10 C7 C2 111.54(15) . . ?
C7 C8 H8A 109.5 . . ?
C7 C8 H8B 109.5 . . ?
H8A C8 H8B 109.5 . . ?
C7 C8 H8C 109.5 . . ?
H8A C8 H8C 109.5 . . ?
H8B C8 H8C 109.5 . . ?
C7 C9 H9A 109.5 . . ?
C7 C9 H9B 109.5 . . ?
H9A C9 H9B 109.5 . . ?
C7 C9 H9C 109.5 . . ?
H9A C9 H9C 109.5 . . ?
H9B C9 H9C 109.5 . . ?
C7 C10 H10A 109.5 . . ?
C7 C10 H10B 109.5 . . ?
H10A C10 H10B 109.5 . . ?
C7 C10 H10C 109.5 . . ?
H10A C10 H10C 109.5 . . ?
H10B C10 H10C 109.5 . . ?
C14 C11 C13 109.13(18) . . ?
C14 C11 C12 108.23(16) . . ?
C13 C11 C12 108.05(16) . . ?
C14 C11 C4 111.71(15) . . ?
C13 C11 C4 109.37(15) . . ?
C12 C11 C4 110.26(16) . . ?
C11 C12 H12A 109.5 . . ?
C11 C12 H12B 109.5 . . ?
H12A C12 H12B 109.5 . . ?
C11 C12 H12C 109.5 . . ?
H12A C12 H12C 109.5 . . ?
H12B C12 H12C 109.5 . . ?
C11 C13 H13A 109.5 . . ?
C11 C13 H13B 109.5 . . ?
H13A C13 H13B 109.5 . . ?
C11 C13 H13C 109.5 . . ?
H13A C13 H13C 109.5 . . ?
H13B C13 H13C 109.5 . . ?
C11 C14 H14A 109.5 . . ?
C11 C14 H14B 109.5 . . ?
H14A C14 H14B 109.5 . . ?
C11 C14 H14C 109.5 . . ?
H14A C14 H14C 109.5 . . ?
H14B C14 H14C 109.5 . . ?
C16 C15 C17 109.84(17) . . ?
C16 C15 C18 106.69(16) . . ?
C17 C15 C18 105.11(16) . . ?
C16 C15 C6 114.16(16) . . ?
C17 C15 C6 108.88(14) . . ?
C18 C15 C6 111.77(15) . . ?
C15 C16 H16A 109.5 . . ?
C15 C16 H16B 109.5 . . ?
H16A C16 H16B 109.5 . . ?
C15 C16 H16C 109.5 . . ?
H16A C16 H16C 109.5 . . ?
H16B C16 H16C 109.5 . . ?
C15 C17 H17A 109.5 . . ?
C15 C17 H17B 109.5 . . ?
H17A C17 H17B 109.5 . . ?
C15 C17 H17C 109.5 . . ?
H17A C17 H17C 109.5 . . ?
H17B C17 H17C 109.5 . . ?
C15 C18 H18A 109.5 . . ?
C15 C18 H18B 109.5 . . ?
H18A C18 H18B 109.5 . . ?
C15 C18 H18C 109.5 . . ?
H18A C18 H18C 109.5 . . ?
H18B C18 H18C 109.5 . . ?
N1 C19 N2 103.92(16) . . ?
N1 C19 P1 136.38(14) . . ?
N2 C19 P1 119.61(13) . . ?
C21 C20 N1 107.97(17) . . ?
C21 C20 C22 130.90(19) . . ?
N1 C20 C22 121.12(18) . . ?
C20 C21 N2 107.15(17) . . ?
C20 C21 C23 131.00(19) . . ?
N2 C21 C23 121.83(17) . . ?
C20 C22 H22A 109.5 . . ?
C20 C22 H22B 109.5 . . ?
H22A C22 H22B 109.5 . . ?
C20 C22 H22C 109.5 . . ?
H22A C22 H22C 109.5 . . ?
H22B C22 H22C 109.5 . . ?
C21 C23 H23A 109.5 . . ?
C21 C23 H23B 109.5 . . ?
H23A C23 H23B 109.5 . . ?
C21 C23 H23C 109.5 . . ?
H23A C23 H23C 109.5 . . ?
H23B C23 H23C 109.5 . . ?
C25 C24 C29 121.50(17) . . ?
C25 C24 N1 119.88(17) . . ?
C29 C24 N1 118.01(17) . . ?
C26 C25 C24 117.85(17) . . ?
C26 C25 C30 119.92(17) . . ?
C24 C25 C30 122.13(17) . . ?
C27 C26 C25 122.39(19) . . ?
C27 C26 H26 118.8 . . ?
C25 C26 H26 118.8 . . ?
C26 C27 C28 118.03(18) . . ?
C26 C27 C31 120.8(2) . . ?
C28 C27 C31 121.1(2) . . ?
C27 C28 C29 121.94(19) . . ?
C27 C28 H28 119.0 . . ?
C29 C28 H28 119.0 . . ?
C28 C29 C24 118.23(18) . . ?
C28 C29 C32 120.12(18) . . ?
C24 C29 C32 121.49(18) . . ?
C25 C30 H30A 109.5 . . ?
C25 C30 H30B 109.5 . . ?
H30A C30 H30B 109.5 . . ?
C25 C30 H30C 109.5 . . ?
H30A C30 H30C 109.5 . . ?
H30B C30 H30C 109.5 . . ?
C27 C31 H31A 109.5 . . ?
C27 C31 H31B 109.5 . . ?
H31A C31 H31B 109.5 . . ?
C27 C31 H31C 109.5 . . ?
H31A C31 H31C 109.5 . . ?
H31B C31 H31C 109.5 . . ?
C29 C32 H32A 109.5 . . ?
C29 C32 H32B 109.5 . . ?
H32A C32 H32B 109.5 . . ?
C29 C32 H32C 109.5 . . ?
H32A C32 H32C 109.5 . . ?
H32B C32 H32C 109.5 . . ?
C34 C33 C38 120.69(17) . . ?
C34 C33 N2 119.29(16) . . ?
C38 C33 N2 119.94(16) . . ?
C35 C34 C33 118.15(17) . . ?
C35 C34 C39 120.38(18) . . ?
C33 C34 C39 121.46(18) . . ?
C34 C35 C36 122.68(19) . . ?
C34 C35 H35 118.7 . . ?
C36 C35 H35 118.7 . . ?
C37 C36 C35 117.67(19) . . ?
C37 C36 C40 121.0(2) . . ?
C35 C36 C40 121.3(2) . . ?
C36 C37 C38 122.25(18) . . ?
C36 C37 H37 118.9 . . ?
C38 C37 H37 118.9 . . ?
C37 C38 C33 118.49(17) . . ?
C37 C38 C41 119.28(17) . . ?
C33 C38 C41 122.23(17) . . ?
C34 C39 H39A 109.5 . . ?
C34 C39 H39B 109.5 . . ?
H39A C39 H39B 109.5 . . ?
C34 C39 H39C 109.5 . . ?
H39A C39 H39C 109.5 . . ?
H39B C39 H39C 109.5 . . ?
C36 C40 H40A 109.5 . . ?
C36 C40 H40B 109.5 . . ?
H40A C40 H40B 109.5 . . ?
C36 C40 H40C 109.5 . . ?
H40A C40 H40C 109.5 . . ?
H40B C40 H40C 109.5 . . ?
C38 C41 H41A 109.5 . . ?
C38 C41 H41B 109.5 . . ?
H41A C41 H41B 109.5 . . ?
C38 C41 H41C 109.5 . . ?
H41A C41 H41C 109.5 . . ?
H41B C41 H41C 109.5 . . ?
C60 P2 C42 105.22(8) . . ?
C60 N3 C61 109.36(15) . . ?
C60 N3 C65 125.84(14) . . ?
C61 N3 C65 118.84(15) . . ?
C60 N4 C62 110.66(16) . . ?
C60 N4 C74 124.06(15) . . ?
C62 N4 C74 125.09(16) . . ?
C47 C42 C43 117.87(16) . . ?
C47 C42 P2 120.54(14) . . ?
C43 C42 P2 121.43(14) . . ?
C44 C43 C42 118.25(17) . . ?
C44 C43 C48 117.10(16) . . ?
C42 C43 C48 124.20(16) . . ?
C45 C44 C43 123.03(18) . . ?
C45 C44 H44 118.5 . . ?
C43 C44 H44 118.5 . . ?
C44 C45 C46 117.08(17) . . ?
C44 C45 C52A 122.1(4) . . ?
C46 C45 C52A 120.7(4) . . ?
C44 C45 C52B 117.2(14) . . ?
C46 C45 C52B 123.7(14) . . ?
C45 C46 C47 122.88(18) . . ?
C45 C46 H46 118.6 . . ?
C47 C46 H46 118.6 . . ?
C46 C47 C42 118.74(17) . . ?
C46 C47 C56 117.32(16) . . ?
C42 C47 C56 123.72(16) . . ?
C51 C48 C49 105.13(17) . . ?
C51 C48 C50 105.91(17) . . ?
C49 C48 C50 109.55(18) . . ?
C51 C48 C43 112.33(16) . . ?
C49 C48 C43 115.90(16) . . ?
C50 C48 C43 107.59(15) . . ?
C48 C49 H49A 109.5 . . ?
C48 C49 H49B 109.5 . . ?
H49A C49 H49B 109.5 . . ?
C48 C49 H49C 109.5 . . ?
H49A C49 H49C 109.5 . . ?
H49B C49 H49C 109.5 . . ?
C48 C50 H50A 109.5 . . ?
C48 C50 H50B 109.5 . . ?
H50A C50 H50B 109.5 . . ?
C48 C50 H50C 109.5 . . ?
H50A C50 H50C 109.5 . . ?
H50B C50 H50C 109.5 . . ?
C48 C51 H51A 109.5 . . ?
C48 C51 H51B 109.5 . . ?
H51A C51 H51B 109.5 . . ?
C48 C51 H51C 109.5 . . ?
H51A C51 H51C 109.5 . . ?
H51B C51 H51C 109.5 . . ?
C45 C52A C55A 114.0(6) . . ?
C45 C52A C53A 109.4(7) . . ?
C55A C52A C53A 108.7(6) . . ?
C45 C52A C54A 111.7(6) . . ?
C55A C52A C54A 104.4(6) . . ?
C53A C52A C54A 108.4(6) . . ?
C52A C53A H53A 109.5 . . ?
C52A C53A H53B 109.5 . . ?
H53A C53A H53B 109.5 . . ?
C52A C53A H53C 109.5 . . ?
H53A C53A H53C 109.5 . . ?
H53B C53A H53C 109.5 . . ?
C52A C54A H54A 109.5 . . ?
C52A C54A H54B 109.5 . . ?
H54A C54A H54B 109.5 . . ?
C52A C54A H54C 109.5 . . ?
H54A C54A H54C 109.5 . . ?
H54B C54A H54C 109.5 . . ?
C52A C55A H55A 109.5 . . ?
C52A C55A H55B 109.5 . . ?
H55A C55A H55B 109.5 . . ?
C52A C55A H55C 109.5 . . ?
H55A C55A H55C 109.5 . . ?
H55B C55A H55C 109.5 . . ?
C53B C52B C54B 124(3) . . ?
C53B C52B C55B 110(3) . . ?
C54B C52B C55B 105(2) . . ?
C53B C52B C45 109(2) . . ?
C54B C52B C45 106(2) . . ?
C55B C52B C45 100(2) . . ?
C52B C53B H53D 109.5 . . ?
C52B C53B H53E 109.5 . . ?
H53D C53B H53E 109.5 . . ?
C52B C53B H53F 109.5 . . ?
H53D C53B H53F 109.5 . . ?
H53E C53B H53F 109.5 . . ?
C52B C54B H54D 109.5 . . ?
C52B C54B H54E 109.5 . . ?
H54D C54B H54E 109.5 . . ?
C52B C54B H54F 109.5 . . ?
H54D C54B H54F 109.5 . . ?
H54E C54B H54F 109.5 . . ?
C52B C55B H55D 109.5 . . ?
C52B C55B H55E 109.5 . . ?
H55D C55B H55E 109.5 . . ?
C52B C55B H55F 109.5 . . ?
H55D C55B H55F 109.5 . . ?
H55E C55B H55F 109.5 . . ?
C59 C56 C57 110.40(17) . . ?
C59 C56 C58 106.34(19) . . ?
C57 C56 C58 106.10(18) . . ?
C59 C56 C47 113.13(15) . . ?
C57 C56 C47 109.04(17) . . ?
C58 C56 C47 111.58(17) . . ?
C56 C57 H57A 109.5 . . ?
C56 C57 H57B 109.5 . . ?
H57A C57 H57B 109.5 . . ?
C56 C57 H57C 109.5 . . ?
H57A C57 H57C 109.5 . . ?
H57B C57 H57C 109.5 . . ?
C56 C58 H58A 109.5 . . ?
C56 C58 H58B 109.5 . . ?
H58A C58 H58B 109.5 . . ?
C56 C58 H58C 109.5 . . ?
H58A C58 H58C 109.5 . . ?
H58B C58 H58C 109.5 . . ?
C56 C59 H59A 109.5 . . ?
C56 C59 H59B 109.5 . . ?
H59A C59 H59B 109.5 . . ?
C56 C59 H59C 109.5 . . ?
H59A C59 H59C 109.5 . . ?
H59B C59 H59C 109.5 . . ?
N4 C60 N3 104.43(15) . . ?
N4 C60 P2 117.84(13) . . ?
N3 C60 P2 137.68(14) . . ?
C62 C61 N3 107.93(17) . . ?
C62 C61 C63 131.32(19) . . ?
N3 C61 C63 120.75(18) . . ?
C61 C62 N4 107.61(17) . . ?
C61 C62 C64 131.4(2) . . ?
N4 C62 C64 120.90(19) . . ?
C61 C63 H63A 109.5 . . ?
C61 C63 H63B 109.5 . . ?
H63A C63 H63B 109.5 . . ?
C61 C63 H63C 109.5 . . ?
H63A C63 H63C 109.5 . . ?
H63B C63 H63C 109.5 . . ?
C62 C64 H64A 109.5 . . ?
C62 C64 H64B 109.5 . . ?
H64A C64 H64B 109.5 . . ?
C62 C64 H64C 109.5 . . ?
H64A C64 H64C 109.5 . . ?
H64B C64 H64C 109.5 . . ?
C70 C65 C66 121.03(18) . . ?
C70 C65 N3 120.87(17) . . ?
C66 C65 N3 117.62(16) . . ?
C67 C66 C65 118.46(19) . . ?
C67 C66 C71 119.74(19) . . ?
C65 C66 C71 121.61(18) . . ?
C68 C67 C66 122.0(2) . . ?
C68 C67 H67 119.0 . . ?
C66 C67 H67 119.0 . . ?
C69 C68 C67 117.76(19) . . ?
C69 C68 C72 121.9(2) . . ?
C67 C68 C72 120.3(2) . . ?
C68 C69 C70 122.57(19) . . ?
C68 C69 H69 118.7 . . ?
C70 C69 H69 118.7 . . ?
C69 C70 C65 117.91(19) . . ?
C69 C70 C73 119.82(18) . . ?
C65 C70 C73 122.09(18) . . ?
C66 C71 H71A 109.5 . . ?
C66 C71 H71B 109.5 . . ?
H71A C71 H71B 109.5 . . ?
C66 C71 H71C 109.5 . . ?
H71A C71 H71C 109.5 . . ?
H71B C71 H71C 109.5 . . ?
C68 C72 H72A 109.5 . . ?
C68 C72 H72B 109.5 . . ?
H72A C72 H72B 109.5 . . ?
C68 C72 H72C 109.5 . . ?
H72A C72 H72C 109.5 . . ?
H72B C72 H72C 109.5 . . ?
C70 C73 H73A 109.5 . . ?
C70 C73 H73B 109.5 . . ?
H73A C73 H73B 109.5 . . ?
C70 C73 H73C 109.5 . . ?
H73A C73 H73C 109.5 . . ?
H73B C73 H73C 109.5 . . ?
C75 C74 C79 121.39(18) . . ?
C75 C74 N4 119.47(17) . . ?
C79 C74 N4 119.14(18) . . ?
C74 C75 C76 118.61(18) . . ?
C74 C75 C80 121.85(19) . . ?
C76 C75 C80 119.54(18) . . ?
C77 C76 C75 121.61(19) . . ?
C77 C76 H76 119.2 . . ?
C75 C76 H76 119.2 . . ?
C78 C77 C76 118.23(19) . . ?
C78 C77 C81 120.76(18) . . ?
C76 C77 C81 120.97(19) . . ?
C77 C78 C79 122.37(18) . . ?
C77 C78 H78 118.8 . . ?
C79 C78 H78 118.8 . . ?
C78 C79 C74 117.79(18) . . ?
C78 C79 C82 120.44(18) . . ?
C74 C79 C82 121.76(18) . . ?
C75 C80 H80A 109.5 . . ?
C75 C80 H80B 109.5 . . ?
H80A C80 H80B 109.5 . . ?
C75 C80 H80C 109.5 . . ?
H80A C80 H80C 109.5 . . ?
H80B C80 H80C 109.5 . . ?
C77 C81 H81A 109.5 . . ?
C77 C81 H81B 109.5 . . ?
H81A C81 H81B 109.5 . . ?
C77 C81 H81C 109.5 . . ?
H81A C81 H81C 109.5 . . ?
H81B C81 H81C 109.5 . . ?
C79 C82 H82A 109.5 . . ?
C79 C82 H82B 109.5 . . ?
H82A C82 H82B 109.5 . . ?
C79 C82 H82C 109.5 . . ?
H82A C82 H82C 109.5 . . ?
H82B C82 H82C 109.5 . . ?
C91A C90A H90A 109.5 . . ?
C91A C90A H90B 109.5 . . ?
H90A C90A H90B 109.5 . . ?
C91A C90A H90C 109.5 . . ?
H90A C90A H90C 109.5 . . ?
H90B C90A H90C 109.5 . . ?
C92A C91A C90A 109.8(12) . . ?
C92A C91A H91A 109.7 . . ?
C90A C91A H91A 109.7 . . ?
C92A C91A H91B 109.7 . . ?
C90A C91A H91B 109.7 . . ?
H91A C91A H91B 108.2 . . ?
C91A C92A C93A 112.6(9) . . ?
C91A C92A H92A 109.1 . . ?
C93A C92A H92A 109.1 . . ?
C91A C92A H92B 109.1 . . ?
C93A C92A H92B 109.1 . . ?
H92A C92A H92B 107.8 . . ?
C94A C93A C92A 116.4(6) . . ?
C94A C93A H93A 108.2 . . ?
C92A C93A H93A 108.2 . . ?
C94A C93A H93B 108.2 . . ?
C92A C93A H93B 108.2 . . ?
H93A C93A H93B 107.3 . . ?
C93A C94A C95A 113.2(8) . . ?
C93A C94A H94A 108.9 . . ?
C95A C94A H94A 108.9 . . ?
C93A C94A H94B 108.9 . . ?
C95A C94A H94B 108.9 . . ?
H94A C94A H94B 107.8 . . ?
C94A C95A H95A 109.5 . . ?
C94A C95A H95B 109.5 . . ?
H95A C95A H95B 109.5 . . ?
C94A C95A H95C 109.5 . . ?
H95A C95A H95C 109.5 . . ?
H95B C95A H95C 109.5 . . ?
C91B C90B H90D 109.5 . . ?
C91B C90B H90E 109.5 . . ?
H90D C90B H90E 109.5 . . ?
C91B C90B H90F 109.5 . . ?
H90D C90B H90F 109.5 . . ?
H90E C90B H90F 109.5 . . ?
C92B C91B C90B 121(2) . . ?
C92B C91B H91C 107.0 . . ?
C90B C91B H91C 107.0 . . ?
C92B C91B H91D 107.0 . . ?
C90B C91B H91D 107.0 . . ?
H91C C91B H91D 106.7 . . ?
C91B C92B C93B 108(2) . . ?
C91B C92B H92C 110.0 . . ?
C93B C92B H92C 110.0 . . ?
C91B C92B H92D 110.0 . . ?
C93B C92B H92D 110.0 . . ?
H92C C92B H92D 108.4 . . ?
C94B C93B C92B 126(2) . . ?
C94B C93B H93C 105.9 . . ?
C92B C93B H93C 105.9 . . ?
C94B C93B H93D 105.9 . . ?
C92B C93B H93D 105.9 . . ?
H93C C93B H93D 106.2 . . ?
C93B C94B C95B 116(2) . . ?
C93B C94B H94C 108.3 . . ?
C95B C94B H94C 108.3 . . ?
C93B C94B H94D 108.3 . . ?
C95B C94B H94D 108.3 . . ?
H94C C94B H94D 107.4 . . ?
C94B C95B H95D 109.5 . . ?
C94B C95B H95E 109.5 . . ?
H95D C95B H95E 109.5 . . ?
C94B C95B H95F 109.5 . . ?
H95D C95B H95F 109.5 . . ?
H95E C95B H95F 109.5 . . ?

loop_
_geom_bond_atom_site_label_1
_geom_bond_atom_site_label_2
_geom_bond_distance
_geom_bond_site_symmetry_2
_geom_bond_publ_flag
P1 C19 1.7630(19) . ?
P1 C1 1.8683(18) . ?
N1 C19 1.383(2) . ?
N1 C20 1.416(3) . ?
N1 C24 1.446(2) . ?
N2 C19 1.392(2) . ?
N2 C21 1.403(3) . ?
N2 C33 1.438(2) . ?
C1 C2 1.424(2) . ?
C1 C6 1.433(2) . ?
C2 C3 1.395(2) . ?
C2 C7 1.562(2) . ?
C3 C4 1.390(2) . ?
C3 H3 0.9500 . ?
C4 C5 1.391(3) . ?
C4 C11 1.537(2) . ?
C5 C6 1.395(3) . ?
C5 H5 0.9500 . ?
C6 C15 1.560(2) . ?
C7 C9 1.520(3) . ?
C7 C8 1.536(3) . ?
C7 C10 1.542(3) . ?
C8 H8A 0.9800 . ?
C8 H8B 0.9800 . ?
C8 H8C 0.9800 . ?
C9 H9A 0.9800 . ?
C9 H9B 0.9800 . ?
C9 H9C 0.9800 . ?
C10 H10A 0.9800 . ?
C10 H10B 0.9800 . ?
C10 H10C 0.9800 . ?
C11 C14 1.533(3) . ?
C11 C13 1.533(3) . ?
C11 C12 1.536(3) . ?
C12 H12A 0.9800 . ?
C12 H12B 0.9800 . ?
C12 H12C 0.9800 . ?
C13 H13A 0.9800 . ?
C13 H13B 0.9800 . ?
C13 H13C 0.9800 . ?
C14 H14A 0.9800 . ?
C14 H14B 0.9800 . ?
C14 H14C 0.9800 . ?
C15 C16 1.530(3) . ?
C15 C17 1.537(3) . ?
C15 C18 1.540(3) . ?
C16 H16A 0.9800 . ?
C16 H16B 0.9800 . ?
C16 H16C 0.9800 . ?
C17 H17A 0.9800 . ?
C17 H17B 0.9800 . ?
C17 H17C 0.9800 . ?
C18 H18A 0.9800 . ?
C18 H18B 0.9800 . ?
C18 H18C 0.9800 . ?
C20 C21 1.335(3) . ?
C20 C22 1.495(3) . ?
C21 C23 1.494(3) . ?
C22 H22A 0.9800 . ?
C22 H22B 0.9800 . ?
C22 H22C 0.9800 . ?
C23 H23A 0.9800 . ?
C23 H23B 0.9800 . ?
C23 H23C 0.9800 . ?
C24 C25 1.395(3) . ?
C24 C29 1.396(3) . ?
C25 C26 1.394(3) . ?
C25 C30 1.503(3) . ?
C26 C27 1.385(3) . ?
C26 H26 0.9500 . ?
C27 C28 1.388(3) . ?
C27 C31 1.509(3) . ?
C28 C29 1.392(3) . ?
C28 H28 0.9500 . ?
C29 C32 1.506(3) . ?
C30 H30A 0.9800 . ?
C30 H30B 0.9800 . ?
C30 H30C 0.9800 . ?
C31 H31A 0.9800 . ?
C31 H31B 0.9800 . ?
C31 H31C 0.9800 . ?
C32 H32A 0.9800 . ?
C32 H32B 0.9800 . ?
C32 H32C 0.9800 . ?
C33 C34 1.396(3) . ?
C33 C38 1.402(2) . ?
C34 C35 1.383(3) . ?
C34 C39 1.501(3) . ?
C35 C36 1.387(3) . ?
C35 H35 0.9500 . ?
C36 C37 1.381(3) . ?
C36 C40 1.511(3) . ?
C37 C38 1.385(3) . ?
C37 H37 0.9500 . ?
C38 C41 1.509(3) . ?
C39 H39A 0.9800 . ?
C39 H39B 0.9800 . ?
C39 H39C 0.9800 . ?
C40 H40A 0.9800 . ?
C40 H40B 0.9800 . ?
C40 H40C 0.9800 . ?
C41 H41A 0.9800 . ?
C41 H41B 0.9800 . ?
C41 H41C 0.9800 . ?
P2 C60 1.7594(19) . ?
P2 C42 1.8639(18) . ?
N3 C60 1.391(2) . ?
N3 C61 1.422(2) . ?
N3 C65 1.444(2) . ?
N4 C60 1.383(2) . ?
N4 C62 1.405(3) . ?
N4 C74 1.438(2) . ?
C42 C47 1.426(3) . ?
C42 C43 1.427(3) . ?
C43 C44 1.402(3) . ?
C43 C48 1.556(3) . ?
C44 C45 1.383(3) . ?
C44 H44 0.9500 . ?
C45 C46 1.387(3) . ?
C45 C52A 1.504(10) . ?
C45 C52B 1.69(3) . ?
C46 C47 1.394(3) . ?
C46 H46 0.9500 . ?
C47 C56 1.556(3) . ?
C48 C51 1.534(3) . ?
C48 C49 1.535(3) . ?
C48 C50 1.540(3) . ?
C49 H49A 0.9800 . ?
C49 H49B 0.9800 . ?
C49 H49C 0.9800 . ?
C50 H50A 0.9800 . ?
C50 H50B 0.9800 . ?
C50 H50C 0.9800 . ?
C51 H51A 0.9800 . ?
C51 H51B 0.9800 . ?
C51 H51C 0.9800 . ?
C52A C55A 1.516(11) . ?
C52A C53A 1.530(9) . ?
C52A C54A 1.549(9) . ?
C53A H53A 0.9800 . ?
C53A H53B 0.9800 . ?
C53A H53C 0.9800 . ?
C54A H54A 0.9800 . ?
C54A H54B 0.9800 . ?
C54A H54C 0.9800 . ?
C55A H55A 0.9800 . ?
C55A H55B 0.9800 . ?
C55A H55C 0.9800 . ?
C52B C53B 1.41(5) . ?
C52B C54B 1.47(4) . ?
C52B C55B 1.56(4) . ?
C53B H53D 0.9800 . ?
C53B H53E 0.9800 . ?
C53B H53F 0.9800 . ?
C54B H54D 0.9800 . ?
C54B H54E 0.9800 . ?
C54B H54F 0.9800 . ?
C55B H55D 0.9800 . ?
C55B H55E 0.9800 . ?
C55B H55F 0.9800 . ?
C56 C59 1.530(3) . ?
C56 C57 1.541(3) . ?
C56 C58 1.543(3) . ?
C57 H57A 0.9800 . ?
C57 H57B 0.9800 . ?
C57 H57C 0.9800 . ?
C58 H58A 0.9800 . ?
C58 H58B 0.9800 . ?
C58 H58C 0.9800 . ?
C59 H59A 0.9800 . ?
C59 H59B 0.9800 . ?
C59 H59C 0.9800 . ?
C61 C62 1.330(3) . ?
C61 C63 1.499(3) . ?
C62 C64 1.497(3) . ?
C63 H63A 0.9800 . ?
C63 H63B 0.9800 . ?
C63 H63C 0.9800 . ?
C64 H64A 0.9800 . ?
C64 H64B 0.9800 . ?
C64 H64C 0.9800 . ?
C65 C70 1.394(3) . ?
C65 C66 1.397(3) . ?
C66 C67 1.388(3) . ?
C66 C71 1.506(3) . ?
C67 C68 1.385(3) . ?
C67 H67 0.9500 . ?
C68 C69 1.384(3) . ?
C68 C72 1.510(3) . ?
C69 C70 1.390(3) . ?
C69 H69 0.9500 . ?
C70 C73 1.500(3) . ?
C71 H71A 0.9800 . ?
C71 H71B 0.9800 . ?
C71 H71C 0.9800 . ?
C72 H72A 0.9800 . ?
C72 H72B 0.9800 . ?
C72 H72C 0.9800 . ?
C73 H73A 0.9800 . ?
C73 H73B 0.9800 . ?
C73 H73C 0.9800 . ?
C74 C75 1.388(3) . ?
C74 C79 1.404(3) . ?
C75 C76 1.394(3) . ?
C75 C80 1.510(3) . ?
C76 C77 1.389(3) . ?
C76 H76 0.9500 . ?
C77 C78 1.385(3) . ?
C77 C81 1.513(3) . ?
C78 C79 1.390(3) . ?
C78 H78 0.9500 . ?
C79 C82 1.502(3) . ?
C80 H80A 0.9800 . ?
C80 H80B 0.9800 . ?
C80 H80C 0.9800 . ?
C81 H81A 0.9800 . ?
C81 H81B 0.9800 . ?
C81 H81C 0.9800 . ?
C82 H82A 0.9800 . ?
C82 H82B 0.9800 . ?
C82 H82C 0.9800 . ?
C90A C91A 1.548(15) . ?
C90A H90A 0.9800 . ?
C90A H90B 0.9800 . ?
C90A H90C 0.9800 . ?
C91A C92A 1.471(11) . ?
C91A H91A 0.9900 . ?
C91A H91B 0.9900 . ?
C92A C93A 1.539(9) . ?
C92A H92A 0.9900 . ?
C92A H92B 0.9900 . ?
C93A C94A 1.525(11) . ?
C93A H93A 0.9900 . ?
C93A H93B 0.9900 . ?
C94A C95A 1.551(14) . ?
C94A H94A 0.9900 . ?
C94A H94B 0.9900 . ?
C95A H95A 0.9800 . ?
C95A H95B 0.9800 . ?
C95A H95C 0.9800 . ?
C90B C91B 1.50(2) . ?
C90B H90D 0.9800 . ?
C90B H90E 0.9800 . ?
C90B H90F 0.9800 . ?
C91B C92B 1.46(2) . ?
C91B H91C 0.9900 . ?
C91B H91D 0.9900 . ?
C92B C93B 1.565(18) . ?
C92B H92C 0.9900 . ?
C92B H92D 0.9900 . ?
C93B C94B 1.52(2) . ?
C93B H93C 0.9900 . ?
C93B H93D 0.9900 . ?
C94B C95B 1.59(2) . ?
C94B H94C 0.9900 . ?
C94B H94D 0.9900 . ?
C95B H95D 0.9800 . ?
C95B H95E 0.9800 . ?
C95B H95F 0.9800 . ?

loop_
_geom_torsion_atom_site_label_1
_geom_torsion_atom_site_label_2
_geom_torsion_atom_site_label_3
_geom_torsion_atom_site_label_4
_geom_torsion
_geom_torsion_site_symmetry_1
_geom_torsion_site_symmetry_2
_geom_torsion_site_symmetry_3
_geom_torsion_site_symmetry_4
_geom_torsion_publ_flag
C19 P1 C1 C2 105.06(15) . . . . ?
C19 P1 C1 C6 -79.01(16) . . . . ?
C6 C1 C2 C3 18.0(2) . . . . ?
P1 C1 C2 C3 -165.93(14) . . . . ?
C6 C1 C2 C7 -155.59(17) . . . . ?
P1 C1 C2 C7 20.5(2) . . . . ?
C1 C2 C3 C4 -5.5(3) . . . . ?
C7 C2 C3 C4 168.52(17) . . . . ?
C2 C3 C4 C5 -7.8(3) . . . . ?
C2 C3 C4 C11 178.48(17) . . . . ?
C3 C4 C5 C6 8.3(3) . . . . ?
C11 C4 C5 C6 -177.76(17) . . . . ?
C4 C5 C6 C1 4.3(3) . . . . ?
C4 C5 C6 C15 -167.68(17) . . . . ?
C2 C1 C6 C5 -17.4(2) . . . . ?
P1 C1 C6 C5 166.46(14) . . . . ?
C2 C1 C6 C15 154.03(17) . . . . ?
P1 C1 C6 C15 -22.1(2) . . . . ?
C3 C2 C7 C9 110.6(2) . . . . ?
C1 C2 C7 C9 -75.8(2) . . . . ?
C3 C2 C7 C8 -125.71(18) . . . . ?
C1 C2 C7 C8 48.0(2) . . . . ?
C3 C2 C7 C10 -9.4(2) . . . . ?
C1 C2 C7 C10 164.26(18) . . . . ?
C3 C4 C11 C14 -17.0(3) . . . . ?
C5 C4 C11 C14 169.50(18) . . . . ?
C3 C4 C11 C13 103.9(2) . . . . ?
C5 C4 C11 C13 -69.6(2) . . . . ?
C3 C4 C11 C12 -137.40(19) . . . . ?
C5 C4 C11 C12 49.1(2) . . . . ?
C5 C6 C15 C16 -114.94(19) . . . . ?
C1 C6 C15 C16 73.5(2) . . . . ?
C5 C6 C15 C17 121.93(18) . . . . ?
C1 C6 C15 C17 -49.6(2) . . . . ?
C5 C6 C15 C18 6.3(2) . . . . ?
C1 C6 C15 C18 -165.29(18) . . . . ?
C20 N1 C19 N2 1.67(19) . . . . ?
C24 N1 C19 N2 158.82(17) . . . . ?
C20 N1 C19 P1 -174.77(15) . . . . ?
C24 N1 C19 P1 -17.6(3) . . . . ?
C21 N2 C19 N1 -2.05(18) . . . . ?
C33 N2 C19 N1 175.34(15) . . . . ?
C21 N2 C19 P1 175.12(12) . . . . ?
C33 N2 C19 P1 -7.5(2) . . . . ?
C1 P1 C19 N1 -21.0(2) . . . . ?
C1 P1 C19 N2 162.97(13) . . . . ?
C19 N1 C20 C21 -0.7(2) . . . . ?
C24 N1 C20 C21 -159.72(17) . . . . ?
C19 N1 C20 C22 178.42(18) . . . . ?
C24 N1 C20 C22 19.4(3) . . . . ?
N1 C20 C21 N2 -0.6(2) . . . . ?
C22 C20 C21 N2 -179.6(2) . . . . ?
N1 C20 C21 C23 177.57(19) . . . . ?
C22 C20 C21 C23 -1.4(4) . . . . ?
C19 N2 C21 C20 1.7(2) . . . . ?
C33 N2 C21 C20 -175.78(16) . . . . ?
C19 N2 C21 C23 -176.67(17) . . . . ?
C33 N2 C21 C23 5.9(3) . . . . ?
C19 N1 C24 C25 108.4(2) . . . . ?
C20 N1 C24 C25 -96.3(2) . . . . ?
C19 N1 C24 C29 -80.4(2) . . . . ?
C20 N1 C24 C29 74.8(2) . . . . ?
C29 C24 C25 C26 2.6(3) . . . . ?
N1 C24 C25 C26 173.49(17) . . . . ?
C29 C24 C25 C30 -173.86(19) . . . . ?
N1 C24 C25 C30 -3.0(3) . . . . ?
C24 C25 C26 C27 -0.8(3) . . . . ?
C30 C25 C26 C27 175.7(2) . . . . ?
C25 C26 C27 C28 -0.4(3) . . . . ?
C25 C26 C27 C31 -177.1(2) . . . . ?
C26 C27 C28 C29 -0.1(3) . . . . ?
C31 C27 C28 C29 176.6(2) . . . . ?
C27 C28 C29 C24 1.8(3) . . . . ?
C27 C28 C29 C32 -173.6(2) . . . . ?
C25 C24 C29 C28 -3.1(3) . . . . ?
N1 C24 C29 C28 -174.13(18) . . . . ?
C25 C24 C29 C32 172.21(19) . . . . ?
N1 C24 C29 C32 1.2(3) . . . . ?
C19 N2 C33 C34 77.8(2) . . . . ?
C21 N2 C33 C34 -105.1(2) . . . . ?
C19 N2 C33 C38 -105.3(2) . . . . ?
C21 N2 C33 C38 71.8(2) . . . . ?
C38 C33 C34 C35 3.0(3) . . . . ?
N2 C33 C34 C35 179.86(17) . . . . ?
C38 C33 C34 C39 -175.97(19) . . . . ?
N2 C33 C34 C39 0.9(3) . . . . ?
C33 C34 C35 C36 -2.0(3) . . . . ?
C39 C34 C35 C36 177.0(2) . . . . ?
C34 C35 C36 C37 -0.2(3) . . . . ?
C34 C35 C36 C40 178.9(2) . . . . ?
C35 C36 C37 C38 1.5(3) . . . . ?
C40 C36 C37 C38 -177.6(2) . . . . ?
C36 C37 C38 C33 -0.5(3) . . . . ?
C36 C37 C38 C41 179.2(2) . . . . ?
C34 C33 C38 C37 -1.8(3) . . . . ?
N2 C33 C38 C37 -178.64(17) . . . . ?
C34 C33 C38 C41 178.52(18) . . . . ?
N2 C33 C38 C41 1.7(3) . . . . ?
C60 P2 C42 C47 101.47(15) . . . . ?
C60 P2 C42 C43 -83.20(16) . . . . ?
C47 C42 C43 C44 -15.1(2) . . . . ?
P2 C42 C43 C44 169.40(13) . . . . ?
C47 C42 C43 C48 156.87(17) . . . . ?
P2 C42 C43 C48 -18.6(2) . . . . ?
C42 C43 C44 C45 4.3(3) . . . . ?
C48 C43 C44 C45 -168.32(17) . . . . ?
C43 C44 C45 C46 6.6(3) . . . . ?
C43 C44 C45 C52A -177.6(5) . . . . ?
C43 C44 C45 C52B 171.1(15) . . . . ?
C44 C45 C46 C47 -6.5(3) . . . . ?
C52A C45 C46 C47 177.6(5) . . . . ?
C52B C45 C46 C47 -169.9(16) . . . . ?
C45 C46 C47 C42 -4.5(3) . . . . ?
C45 C46 C47 C56 170.26(18) . . . . ?
C43 C42 C47 C46 15.3(3) . . . . ?
P2 C42 C47 C46 -169.21(14) . . . . ?
C43 C42 C47 C56 -159.08(17) . . . . ?
P2 C42 C47 C56 16.4(2) . . . . ?
C44 C43 C48 C51 -0.2(2) . . . . ?
C42 C43 C48 C51 -172.27(17) . . . . ?
C44 C43 C48 C49 -121.0(2) . . . . ?
C42 C43 C48 C49 66.9(2) . . . . ?
C44 C43 C48 C50 116.01(18) . . . . ?
C42 C43 C48 C50 -56.1(2) . . . . ?
C44 C45 C52A C55A 149.0(4) . . . . ?
C46 C45 C52A C55A -35.3(8) . . . . ?
C44 C45 C52A C53A -89.1(6) . . . . ?
C46 C45 C52A C53A 86.6(7) . . . . ?
C44 C45 C52A C54A 31.0(9) . . . . ?
C46 C45 C52A C54A -153.4(5) . . . . ?
C44 C45 C52B C53B -36(3) . . . . ?
C46 C45 C52B C53B 128(2) . . . . ?
C44 C45 C52B C54B -171.6(15) . . . . ?
C46 C45 C52B C54B -8(3) . . . . ?
C44 C45 C52B C55B 80(2) . . . . ?
C46 C45 C52B C55B -116.7(18) . . . . ?
C46 C47 C56 C59 113.9(2) . . . . ?
C42 C47 C56 C59 -71.6(2) . . . . ?
C46 C47 C56 C57 -122.83(19) . . . . ?
C42 C47 C56 C57 51.6(2) . . . . ?
C46 C47 C56 C58 -6.0(3) . . . . ?
C42 C47 C56 C58 168.5(2) . . . . ?
C62 N4 C60 N3 0.5(2) . . . . ?
C74 N4 C60 N3 175.83(16) . . . . ?
C62 N4 C60 P2 -177.54(13) . . . . ?
C74 N4 C60 P2 -2.2(2) . . . . ?
C61 N3 C60 N4 -0.28(19) . . . . ?
C65 N3 C60 N4 151.93(17) . . . . ?
C61 N3 C60 P2 177.15(17) . . . . ?
C65 N3 C60 P2 -30.6(3) . . . . ?
C42 P2 C60 N4 171.93(14) . . . . ?
C42 P2 C60 N3 -5.3(2) . . . . ?
C60 N3 C61 C62 0.0(2) . . . . ?
C65 N3 C61 C62 -154.49(17) . . . . ?
C60 N3 C61 C63 179.51(18) . . . . ?
C65 N3 C61 C63 25.1(3) . . . . ?
N3 C61 C62 N4 0.4(2) . . . . ?
C63 C61 C62 N4 -179.1(2) . . . . ?
N3 C61 C62 C64 177.4(2) . . . . ?
C63 C61 C62 C64 -2.1(4) . . . . ?
C60 N4 C62 C61 -0.6(2) . . . . ?
C74 N4 C62 C61 -175.82(18) . . . . ?
C60 N4 C62 C64 -178.0(2) . . . . ?
C74 N4 C62 C64 6.7(3) . . . . ?
C60 N3 C65 C70 110.3(2) . . . . ?
C61 N3 C65 C70 -99.8(2) . . . . ?
C60 N3 C65 C66 -77.5(2) . . . . ?
C61 N3 C65 C66 72.4(2) . . . . ?
C70 C65 C66 C67 -5.3(3) . . . . ?
N3 C65 C66 C67 -177.44(16) . . . . ?
C70 C65 C66 C71 169.69(18) . . . . ?
N3 C65 C66 C71 -2.5(3) . . . . ?
C65 C66 C67 C68 1.6(3) . . . . ?
C71 C66 C67 C68 -173.43(18) . . . . ?
C66 C67 C68 C69 1.6(3) . . . . ?
C66 C67 C68 C72 178.86(19) . . . . ?
C67 C68 C69 C70 -1.3(3) . . . . ?
C72 C68 C69 C70 -178.5(2) . . . . ?
C68 C69 C70 C65 -2.2(3) . . . . ?
C68 C69 C70 C73 173.04(18) . . . . ?
C66 C65 C70 C69 5.5(3) . . . . ?
N3 C65 C70 C69 177.46(16) . . . . ?
C66 C65 C70 C73 -169.62(17) . . . . ?
N3 C65 C70 C73 2.3(3) . . . . ?
C60 N4 C74 C75 -97.9(2) . . . . ?
C62 N4 C74 C75 76.8(2) . . . . ?
C60 N4 C74 C79 82.6(2) . . . . ?
C62 N4 C74 C79 -102.7(2) . . . . ?
C79 C74 C75 C76 -0.3(3) . . . . ?
N4 C74 C75 C76 -179.81(17) . . . . ?
C79 C74 C75 C80 179.12(18) . . . . ?
N4 C74 C75 C80 -0.3(3) . . . . ?
C74 C75 C76 C77 -0.2(3) . . . . ?
C80 C75 C76 C77 -179.70(19) . . . . ?
C75 C76 C77 C78 0.2(3) . . . . ?
C75 C76 C77 C81 177.96(19) . . . . ?
C76 C77 C78 C79 0.4(3) . . . . ?
C81 C77 C78 C79 -177.33(19) . . . . ?
C77 C78 C79 C74 -1.0(3) . . . . ?
C77 C78 C79 C82 177.96(19) . . . . ?
C75 C74 C79 C78 0.9(3) . . . . ?
N4 C74 C79 C78 -179.61(16) . . . . ?
C75 C74 C79 C82 -178.01(19) . . . . ?
N4 C74 C79 C82 1.5(3) . . . . ?
C90A C91A C92A C93A 179.4(6) . . . . ?
C91A C92A C93A C94A -177.9(7) . . . . ?
C92A C93A C94A C95A -177.7(7) . . . . ?
C90B C91B C92B C93B -159(2) . . . . ?
C91B C92B C93B C94B 172(4) . . . . ?
C92B C93B C94B C95B 166(3) . . . . ?
